data_7061616
loop_
_publ_author_name
'Hu, Yong'
'Lu, Zu-Jia'
'Dong, Wen-Shuai'
'Zhang, Jian-Guo'
'Sinditskii, Valery P.'

_publ_section_title
;
 Detonation performance enhancement through a positional isomerism
 modification strategy
;
_journal_issue 29
_journal_name_full 'New Journal of Chemistry'
_journal_page_first 13874
_journal_page_last 13879
_journal_paper_doi 10.1039/D2NJ02515A
_journal_volume 46
_journal_year 2022
_chemical_formula_sum 'C9 H11 N11 O3'
_chemical_formula_weight 321.29
_space_group_IT_number 14
_space_group_name_Hall '-P 2ybc'
_space_group_name_H-M_alt 'P 1 21/c 1'
_symmetry_cell_setting monoclinic
_symmetry_space_group_name_H-M 'P 1 21/c 1'
_atom_sites_solution_hydrogens geom
_atom_sites_solution_primary direct
_atom_sites_solution_secondary difmap
_audit_creation_method SHELXL-97
_audit_update_record
;
2022-04-23 deposited with the CCDC.	2022-06-20 downloaded from the CCDC.
;
_cell_angle_alpha 90.00
_cell_angle_beta 92.736(2)
_cell_angle_gamma 90.00
_cell_formula_units_Z 4
_cell_length_a 6.9809(7)
_cell_length_b 6.8761(7)
_cell_length_c 28.243(3)
_cell_measurement_reflns_used 1596
_cell_measurement_temperature 298(2)
_cell_measurement_theta_max 27.13
_cell_measurement_theta_min 2.872
_cell_volume 1354.2(2)
_computing_cell_refinement 'Bruker SMART'
_computing_data_collection 'Bruker SMART'
_computing_data_reduction 'Bruker SAINT'
_computing_molecular_graphics 'Bruker SHELXTL'
_computing_publication_material 'Bruker SHELXTL'
_computing_structure_refinement 'SHELXL-97 (Sheldrick, 1997)'
_computing_structure_solution 'SHELXS-97 (Sheldrick, 1990)'
_diffrn_ambient_temperature 298(2)
_diffrn_measured_fraction_theta_full 0.990
_diffrn_measured_fraction_theta_max 0.990
_diffrn_measurement_device_type 'CCD area detector'
_diffrn_measurement_method 'phi and omega scans'
_diffrn_radiation_monochromator graphite
_diffrn_radiation_source 'fine-focus sealed tube'
_diffrn_radiation_type MoK\a
_diffrn_radiation_wavelength 0.71073
_diffrn_reflns_av_R_equivalents 0.0838
_diffrn_reflns_av_sigmaI/netI 0.0671
_diffrn_reflns_limit_h_max 8
_diffrn_reflns_limit_h_min -6
_diffrn_reflns_limit_k_max 8
_diffrn_reflns_limit_k_min -6
_diffrn_reflns_limit_l_max 33
_diffrn_reflns_limit_l_min -33
_diffrn_reflns_number 6274
_diffrn_reflns_theta_full 25.01
_diffrn_reflns_theta_max 25.01
_diffrn_reflns_theta_min 2.89
_exptl_absorpt_coefficient_mu 0.125
_exptl_absorpt_correction_T_max 0.9901
_exptl_absorpt_correction_T_min 0.9564
_exptl_absorpt_correction_type multi-scan
_exptl_absorpt_process_details sadabs
_exptl_crystal_colour colorless
_exptl_crystal_density_diffrn 1.576
_exptl_crystal_density_method 'not measured'
_exptl_crystal_description bulk
_exptl_crystal_F_000 664
_exptl_crystal_size_max 0.36
_exptl_crystal_size_mid 0.30
_exptl_crystal_size_min 0.08
_refine_diff_density_max 0.415
_refine_diff_density_min -0.364
_refine_diff_density_rms 0.067
_refine_ls_extinction_method none
_refine_ls_goodness_of_fit_ref 1.098
_refine_ls_hydrogen_treatment constr
_refine_ls_matrix_type full
_refine_ls_number_parameters 210
_refine_ls_number_reflns 2371
_refine_ls_number_restraints 0
_refine_ls_restrained_S_all 1.098
_refine_ls_R_factor_all 0.1203
_refine_ls_R_factor_gt 0.0861
_refine_ls_shift/su_max 0.000
_refine_ls_shift/su_mean 0.000
_refine_ls_structure_factor_coef Fsqd
_refine_ls_weighting_details 'calc w=1/[\s^2^(Fo^2^)+(0.0898P)^2^+1.0113P] where P=(Fo^2^+2Fc^2^)/3'
_refine_ls_weighting_scheme calc
_refine_ls_wR_factor_gt 0.2121
_refine_ls_wR_factor_ref 0.2279
_reflns_number_gt 1564
_reflns_number_total 2371
_reflns_threshold_expression >2sigma(I)
_cod_data_source_file d2nj02515a2.cif
_cod_data_source_block 211031d
_cod_depositor_comments
;
The following automatic conversions were performed:

data item '_symmetry_cell_setting' value 'Monoclinic' was changed to
'monoclinic' in accordance with the
/home/data/users/saulius/crontab/automatic-downloads/rss-feeds/RSC/lib/dictionaries/cif_core.dic
dictionary named 'cif_core.dic' version 2.4.2 last updated on
2011-04-26.

Automatic conversion script
Id: cif_fix_values 7556 2019-12-06 15:28:31Z antanas 

 Adding full bibliography for 7061613--7061616.cif.
;
_cod_original_sg_symbol_H-M P2(1)/c
_cod_database_code 7061616

loop_
_symmetry_equiv_pos_as_xyz
'x, y, z'
'-x, y+1/2, -z+1/2'
'-x, -y, -z'
'x, -y-1/2, z-1/2'

loop_
_atom_site_label
_atom_site_type_symbol
_atom_site_fract_x
_atom_site_fract_y
_atom_site_fract_z
_atom_site_U_iso_or_equiv
_atom_site_adp_type
_atom_site_occupancy
_atom_site_symmetry_multiplicity
_atom_site_calc_flag
_atom_site_refinement_flags
_atom_site_disorder_assembly
_atom_site_disorder_group
N1 N 0.2250(5) 0.1370(5) 0.76034(12) 0.0492(9) Uani 1 1 d . . .
N2 N 0.1713(4) 0.4111(5) 0.80845(10) 0.0412(8) Uani 1 1 d . . .
N3 N 0.1155(5) 0.4501(5) 0.85250(11) 0.0441(9) Uani 1 1 d . . .
N4 N 0.1241(5) 0.1235(5) 0.84005(12) 0.0482(9) Uani 1 1 d . . .
N5 N 0.2163(5) 0.7300(5) 0.78821(11) 0.0455(9) Uani 1 1 d . . .
H5A H 0.1834 0.7626 0.8161 0.055 Uiso 1 1 calc R . .
H5B H 0.2468 0.8181 0.7683 0.055 Uiso 1 1 calc R . .
N6 N 0.0274(5) 0.2454(6) 0.91558(13) 0.0521(10) Uani 1 1 d . . .
N7 N 0.3253(5) 0.7793(5) 0.69593(11) 0.0510(10) Uani 1 1 d . . .
N8 N 0.3837(5) 0.8422(6) 0.65446(12) 0.0565(10) Uani 1 1 d . . .
N9 N 0.4163(5) 0.6871(6) 0.63091(12) 0.0525(10) Uani 1 1 d . . .
H9 H 0.4563 0.6897 0.6026 0.063 Uiso 1 1 calc R . .
N10 N 0.3838(5) 0.5238(6) 0.65344(11) 0.0546(10) Uani 1 1 d . . .
N11 N 0.4961(5) 0.7584(5) 0.46894(12) 0.0498(9) Uani 1 1 d . . .
O1 O 0.0002(5) 0.3883(6) 0.93865(12) 0.0731(11) Uani 1 1 d . . .
O2 O 0.0052(6) 0.0839(6) 0.92917(12) 0.0807(12) Uani 1 1 d . . .
O3 O 0.5506(5) 0.7231(5) 0.54706(11) 0.0667(10) Uani 1 1 d . . .
C1 C 0.2704(6) 0.2641(6) 0.72783(14) 0.0444(10) Uani 1 1 d . . .
H1 H 0.3045 0.2151 0.6987 0.053 Uiso 1 1 calc R . .
C2 C 0.2720(5) 0.4645(6) 0.73316(13) 0.0383(9) Uani 1 1 d . . .
C3 C 0.2202(6) 0.5451(6) 0.77604(12) 0.0420(10) Uani 1 1 d . . .
C4 C 0.1770(6) 0.2154(6) 0.80092(13) 0.0427(10) Uani 1 1 d . . .
C5 C 0.0941(6) 0.2716(6) 0.86776(14) 0.0426(10) Uani 1 1 d . . .
C6 C 0.3267(5) 0.5888(6) 0.69421(12) 0.0402(10) Uani 1 1 d . . .
C7 C 0.4414(7) 0.7381(7) 0.51118(17) 0.0560(12) Uani 1 1 d . . .
H7 H 0.3101 0.7343 0.5154 0.067 Uiso 1 1 calc R . .
C8 C 0.6983(8) 0.7604(9) 0.45952(18) 0.0759(16) Uani 1 1 d . . .
H8A H 0.7721 0.7858 0.4884 0.114 Uiso 1 1 calc R . .
H8B H 0.7225 0.8602 0.4368 0.114 Uiso 1 1 calc R . .
H8C H 0.7344 0.6364 0.4471 0.114 Uiso 1 1 calc R . .
C9 C 0.3620(8) 0.7769(9) 0.42821(19) 0.0869(18) Uani 1 1 d . . .
H9A H 0.2334 0.7806 0.4388 0.130 Uiso 1 1 calc R . .
H9B H 0.3759 0.6676 0.4075 0.130 Uiso 1 1 calc R . .
H9C H 0.3882 0.8947 0.4115 0.130 Uiso 1 1 calc R . .

loop_
_atom_site_aniso_label
_atom_site_aniso_U_11
_atom_site_aniso_U_22
_atom_site_aniso_U_33
_atom_site_aniso_U_23
_atom_site_aniso_U_13
_atom_site_aniso_U_12
N1 0.065(2) 0.033(2) 0.049(2) 0.0026(16) -0.0006(16) 0.0010(18)
N2 0.051(2) 0.031(2) 0.0421(18) 0.0019(15) 0.0001(15) 0.0002(15)
N3 0.055(2) 0.037(2) 0.0403(17) 0.0002(15) 0.0002(15) 0.0016(17)
N4 0.054(2) 0.037(2) 0.053(2) 0.0012(16) -0.0047(16) -0.0024(17)
N5 0.068(2) 0.029(2) 0.0400(17) -0.0020(14) 0.0048(15) -0.0059(17)
N6 0.049(2) 0.055(3) 0.053(2) 0.004(2) 0.0030(16) -0.0021(19)
N7 0.069(3) 0.040(2) 0.0442(19) 0.0048(16) 0.0070(17) 0.0008(18)
N8 0.071(3) 0.048(3) 0.051(2) 0.0049(18) 0.0002(18) -0.005(2)
N9 0.062(2) 0.052(3) 0.0431(19) 0.0022(18) 0.0024(16) 0.0005(19)
N10 0.067(3) 0.055(3) 0.0420(19) 0.0081(18) 0.0051(17) -0.0045(19)
N11 0.064(2) 0.039(2) 0.0460(19) -0.0032(15) -0.0015(17) 0.0051(18)
O1 0.092(3) 0.065(3) 0.063(2) 0.0036(19) 0.0191(18) 0.010(2)
O2 0.108(3) 0.062(3) 0.072(2) 0.020(2) 0.0117(19) -0.020(2)
O3 0.085(2) 0.071(3) 0.0450(18) 0.0069(16) 0.0121(16) -0.0019(19)
C1 0.057(3) 0.036(3) 0.041(2) -0.0020(18) 0.0005(18) -0.001(2)
C2 0.041(2) 0.031(2) 0.042(2) -0.0012(16) -0.0026(16) 0.0051(18)
C3 0.047(2) 0.042(3) 0.0362(19) -0.0001(18) -0.0062(17) -0.002(2)
C4 0.046(2) 0.044(3) 0.038(2) -0.0002(18) -0.0038(17) -0.0022(19)
C5 0.046(2) 0.034(3) 0.048(2) 0.0010(18) -0.0049(18) 0.0002(19)
C6 0.045(2) 0.038(3) 0.037(2) 0.0018(17) -0.0054(17) -0.0016(18)
C7 0.063(3) 0.046(3) 0.060(3) -0.003(2) 0.011(2) 0.004(2)
C8 0.082(4) 0.087(4) 0.060(3) -0.002(3) 0.021(3) -0.010(3)
C9 0.100(4) 0.088(5) 0.071(3) -0.001(3) -0.023(3) 0.012(4)

loop_
_atom_type_symbol
_atom_type_description
_atom_type_scat_dispersion_real
_atom_type_scat_dispersion_imag
_atom_type_scat_source
C C 0.0033 0.0016 'International Tables Vol C Tables 4.2.6.8 and 6.1.1.4'
H H 0.0000 0.0000 'International Tables Vol C Tables 4.2.6.8 and 6.1.1.4'
N N 0.0061 0.0033 'International Tables Vol C Tables 4.2.6.8 and 6.1.1.4'
O O 0.0106 0.0060 'International Tables Vol C Tables 4.2.6.8 and 6.1.1.4'

loop_
_geom_angle_atom_site_label_1
_geom_angle_atom_site_label_2
_geom_angle_atom_site_label_3
_geom_angle
_geom_angle_site_symmetry_1
_geom_angle_site_symmetry_3
_geom_angle_publ_flag
C1 N1 C4 114.4(4) . . ?
N3 N2 C3 125.6(3) . . ?
N3 N2 C4 110.6(3) . . ?
C3 N2 C4 123.8(3) . . ?
C5 N3 N2 99.2(3) . . ?
C5 N4 C4 100.6(4) . . ?
C3 N5 H5A 120.0 . . ?
C3 N5 H5B 120.0 . . ?
H5A N5 H5B 120.0 . . ?
O2 N6 O1 124.4(4) . . ?
O2 N6 C5 117.8(4) . . ?
O1 N6 C5 117.9(4) . . ?
C6 N7 N8 106.8(3) . . ?
N9 N8 N7 104.8(4) . . ?
N8 N9 N10 114.8(3) . . ?
N8 N9 H9 122.6 . . ?
N10 N9 H9 122.6 . . ?
C6 N10 N9 101.5(4) . . ?
C7 N11 C8 120.7(4) . . ?
C7 N11 C9 122.6(4) . . ?
C8 N11 C9 116.7(4) . . ?
N1 C1 C2 125.8(4) . . ?
N1 C1 H1 117.1 . . ?
C2 C1 H1 117.1 . . ?
C1 C2 C3 119.2(4) . . ?
C1 C2 C6 120.1(4) . . ?
C3 C2 C6 120.7(4) . . ?
N5 C3 N2 118.1(3) . . ?
N5 C3 C2 128.3(4) . . ?
N2 C3 C2 113.6(4) . . ?
N1 C4 N4 127.8(4) . . ?
N1 C4 N2 123.1(4) . . ?
N4 C4 N2 109.0(3) . . ?
N4 C5 N3 120.6(4) . . ?
N4 C5 N6 121.7(4) . . ?
N3 C5 N6 117.7(4) . . ?
N7 C6 N10 112.1(4) . . ?
N7 C6 C2 123.7(4) . . ?
N10 C6 C2 124.2(4) . . ?
O3 C7 N11 124.8(5) . . ?
O3 C7 H7 117.6 . . ?
N11 C7 H7 117.6 . . ?
N11 C8 H8A 109.5 . . ?
N11 C8 H8B 109.5 . . ?
H8A C8 H8B 109.5 . . ?
N11 C8 H8C 109.5 . . ?
H8A C8 H8C 109.5 . . ?
H8B C8 H8C 109.5 . . ?
N11 C9 H9A 109.5 . . ?
N11 C9 H9B 109.5 . . ?
H9A C9 H9B 109.5 . . ?
N11 C9 H9C 109.5 . . ?
H9A C9 H9C 109.5 . . ?
H9B C9 H9C 109.5 . . ?

loop_
_geom_bond_atom_site_label_1
_geom_bond_atom_site_label_2
_geom_bond_distance
_geom_bond_site_symmetry_2
_geom_bond_publ_flag
N1 C1 1.317(5) . ?
N1 C4 1.324(5) . ?
N2 N3 1.348(4) . ?
N2 C3 1.354(5) . ?
N2 C4 1.364(6) . ?
N3 C5 1.312(5) . ?
N4 C5 1.307(5) . ?
N4 C4 1.340(5) . ?
N5 C3 1.318(5) . ?
N5 H5A 0.8600 . ?
N5 H5B 0.8600 . ?
N6 O2 1.188(5) . ?
N6 O1 1.199(5) . ?
N6 C5 1.461(5) . ?
N7 C6 1.311(6) . ?
N7 N8 1.331(5) . ?
N8 N9 1.283(5) . ?
N9 N10 1.316(5) . ?
N9 H9 0.8600 . ?
N10 C6 1.315(5) . ?
N11 C7 1.277(6) . ?
N11 C8 1.449(6) . ?
N11 C9 1.453(6) . ?
O3 C7 1.243(6) . ?
C1 C2 1.386(6) . ?
C1 H1 0.9300 . ?
C2 C3 1.395(5) . ?
C2 C6 1.458(5) . ?
C7 H7 0.9300 . ?
C8 H8A 0.9600 . ?
C8 H8B 0.9600 . ?
C8 H8C 0.9600 . ?
C9 H9A 0.9600 . ?
C9 H9B 0.9600 . ?
C9 H9C 0.9600 . ?

loop_
_geom_torsion_atom_site_label_1
_geom_torsion_atom_site_label_2
_geom_torsion_atom_site_label_3
_geom_torsion_atom_site_label_4
_geom_torsion
_geom_torsion_site_symmetry_1
_geom_torsion_site_symmetry_2
_geom_torsion_site_symmetry_3
_geom_torsion_site_symmetry_4
_geom_torsion_publ_flag
C3 N2 N3 C5 -177.9(4) . . . . ?
C4 N2 N3 C5 0.5(4) . . . . ?
C6 N7 N8 N9 -0.1(5) . . . . ?
N7 N8 N9 N10 0.1(5) . . . . ?
N8 N9 N10 C6 -0.1(5) . . . . ?
C4 N1 C1 C2 0.3(6) . . . . ?
N1 C1 C2 C3 -0.6(7) . . . . ?
N1 C1 C2 C6 179.6(4) . . . . ?
N3 N2 C3 N5 1.0(6) . . . . ?
C4 N2 C3 N5 -177.2(4) . . . . ?
N3 N2 C3 C2 -179.9(3) . . . . ?
C4 N2 C3 C2 1.9(5) . . . . ?
C1 C2 C3 N5 178.5(4) . . . . ?
C6 C2 C3 N5 -1.7(6) . . . . ?
C1 C2 C3 N2 -0.5(5) . . . . ?
C6 C2 C3 N2 179.3(3) . . . . ?
C1 N1 C4 N4 179.9(4) . . . . ?
C1 N1 C4 N2 1.1(6) . . . . ?
C5 N4 C4 N1 -179.7(4) . . . . ?
C5 N4 C4 N2 -0.9(4) . . . . ?
N3 N2 C4 N1 179.2(4) . . . . ?
C3 N2 C4 N1 -2.4(6) . . . . ?
N3 N2 C4 N4 0.2(4) . . . . ?
C3 N2 C4 N4 178.7(3) . . . . ?
C4 N4 C5 N3 1.4(5) . . . . ?
C4 N4 C5 N6 178.4(3) . . . . ?
N2 N3 C5 N4 -1.2(5) . . . . ?
N2 N3 C5 N6 -178.4(3) . . . . ?
O2 N6 C5 N4 1.8(6) . . . . ?
O1 N6 C5 N4 -178.9(4) . . . . ?
O2 N6 C5 N3 178.9(4) . . . . ?
O1 N6 C5 N3 -1.7(6) . . . . ?
N8 N7 C6 N10 0.1(5) . . . . ?
N8 N7 C6 C2 179.8(4) . . . . ?
N9 N10 C6 N7 0.0(5) . . . . ?
N9 N10 C6 C2 -179.8(4) . . . . ?
C1 C2 C6 N7 177.5(4) . . . . ?
C3 C2 C6 N7 -2.3(6) . . . . ?
C1 C2 C6 N10 -2.7(6) . . . . ?
C3 C2 C6 N10 177.5(4) . . . . ?
C8 N11 C7 O3 1.6(7) . . . . ?
C9 N11 C7 O3 -179.5(5) . . . . ?
